data_2213594
loop_
_publ_author_name
'Butler, Peter'
'Gallagher, John F.'
'Lough, Alan J.'
'Manning, A. R.'

_publ_section_title (\h^5^-Cyclopentadienyl)(2-naphthylethynyl)(triphenylphosphine-\k<i>P</i>)nickel(II)
_journal_coeditor_code TK2154
_journal_issue 5
_journal_name_full 'Acta Crystallographica Section E'
_journal_page_first m1415
_journal_page_last m1415
_journal_paper_doi 10.1107/S1600536807016832
_journal_volume 63
_journal_year 2007
_chemical_formula_iupac '[Ni (C5 H5) (C12 H7) (C18 H15 P)]'
_chemical_formula_moiety 'C35 H27 Ni P'
_chemical_formula_sum 'C35 H27 Ni P'
_chemical_formula_weight 537.25
_chemical_name_systematic
;
(\h^5^-Cyclopentadienyl)(2-naphthylethynyl)(triphenylphosphine-\kP)nickel(II)
;
_space_group_IT_number 14
_symmetry_cell_setting monoclinic
_symmetry_space_group_name_Hall '-P 2yn'
_symmetry_space_group_name_H-M 'P 1 21/n 1'
_atom_sites_solution_hydrogens geom
_atom_sites_solution_primary direct
_atom_sites_solution_secondary difmap
_cell_angle_alpha 90.00
_cell_angle_beta 108.439(2)
_cell_angle_gamma 90.00
_cell_formula_units_Z 4
_cell_length_a 14.4455(4)
_cell_length_b 12.7392(5)
_cell_length_c 15.2816(4)
_cell_measurement_reflns_used 17521
_cell_measurement_temperature 150.0(10)
_cell_measurement_theta_max 27.48
_cell_measurement_theta_min 2.55
_cell_volume 2667.81(15)
_computing_cell_refinement 'DENZO-SMN (Otwinowski & Minor, 1997)'
_computing_data_collection 'KappaCCD Server Software (Nonius, 1997)'
_computing_data_reduction DENZO-SMN
_computing_molecular_graphics 'ORTEPIII (Burnett & Johnson, 1996) and PLATON (Spek, 2003)'
_computing_publication_material 'SHELXL97 and PREP8 (Ferguson, 1998)'
_computing_structure_refinement 'SHELXL97 (Sheldrick, 1997)'
_computing_structure_solution 'SHELXS97 (Sheldrick, 1997)'
_diffrn_ambient_temperature 150.0(10)
_diffrn_measured_fraction_theta_full 0.951
_diffrn_measured_fraction_theta_max 0.930
_diffrn_measurement_device 'Nonius KappaCCD area-detector'
_diffrn_measurement_method '\f and \w scans with \k offsets'
_diffrn_radiation_monochromator graphite
_diffrn_radiation_source 'fine-focus sealed X-ray tube'
_diffrn_radiation_type 'Molybdenum K\a'
_diffrn_radiation_wavelength 0.71073
_diffrn_reflns_av_R_equivalents 0.0833
_diffrn_reflns_av_sigmaI/netI 0.1068
_diffrn_reflns_limit_h_max 15
_diffrn_reflns_limit_h_min -18
_diffrn_reflns_limit_k_max 16
_diffrn_reflns_limit_k_min -16
_diffrn_reflns_limit_l_max 19
_diffrn_reflns_limit_l_min -19
_diffrn_reflns_number 8684
_diffrn_reflns_theta_full 25.0
_diffrn_reflns_theta_max 27.50
_diffrn_reflns_theta_min 2.81
_diffrn_standards_number 17521
_exptl_absorpt_coefficient_mu 0.810
_exptl_absorpt_correction_T_max 0.954
_exptl_absorpt_correction_T_min 0.813
_exptl_absorpt_correction_type multi-scan
_exptl_absorpt_process_details '(SORTAV; Blessing, 1995)'
_exptl_crystal_colour green
_exptl_crystal_density_diffrn 1.338
_exptl_crystal_description block
_exptl_crystal_F_000 1120
_exptl_crystal_size_max 0.16
_exptl_crystal_size_mid 0.15
_exptl_crystal_size_min 0.11
_refine_diff_density_max 0.54
_refine_diff_density_min -0.61
_refine_ls_extinction_method none
_refine_ls_goodness_of_fit_ref 0.984
_refine_ls_hydrogen_treatment constr
_refine_ls_matrix_type full
_refine_ls_number_parameters 334
_refine_ls_number_reflns 5695
_refine_ls_number_restraints 0
_refine_ls_restrained_S_all 0.984
_refine_ls_R_factor_all 0.1217
_refine_ls_R_factor_gt 0.0482
_refine_ls_shift/su_max 0.000
_refine_ls_shift/su_mean 0.000
_refine_ls_structure_factor_coef Fsqd
_refine_ls_weighting_details 'calc w = 1/[\s^2^(Fo^2^)+(0.0504P)^2^] where P=(Fo^2^+2Fc^2^)/3'
_refine_ls_weighting_scheme calc
_refine_ls_wR_factor_gt 0.0960
_refine_ls_wR_factor_ref 0.1204
_reflns_number_gt 3173
_reflns_number_total 5695
_reflns_threshold_expression I>2\s(I)
_cod_data_source_file tk2154.cif
_cod_data_source_block I
_cod_original_cell_volume 2667.80(15)
_cod_original_sg_symbol_Hall '-p 2yn'
_cod_original_sg_symbol_H-M 'P 21/n'
_cod_database_code 2213594
_cod_database_fobs_code 2213594

loop_
_symmetry_equiv_pos_as_xyz
'x, y, z'
'-x+1/2, y+1/2, -z+1/2'
'-x, -y, -z'
'x-1/2, -y-1/2, z-1/2'

loop_
_atom_site_type_symbol
_atom_site_label
_atom_site_fract_x
_atom_site_fract_y
_atom_site_fract_z
_atom_site_U_iso_or_equiv
_atom_site_adp_type
_atom_site_calc_flag
_atom_site_refinement_flags
_atom_site_occupancy
Ni Ni1 0.07764(3) 0.09838(3) 0.27091(3) 0.02909(14) Uani d . 1
P P1 0.18440(6) 0.08760(7) 0.40539(5) 0.0265(2) Uani d . 1
C C1 0.1713(2) 0.0554(3) 0.2201(2) 0.0309(8) Uani d . 1
C C2 0.2363(2) 0.0278(2) 0.1910(2) 0.0313(8) Uani d . 1
C C3 0.4134(2) 0.0207(3) 0.2268(2) 0.0324(8) Uani d . 1
C C4 0.3212(2) -0.0016(2) 0.1674(2) 0.0313(8) Uani d . 1
C C5 0.3134(2) -0.0539(3) 0.0825(2) 0.0339(8) Uani d . 1
C C6 0.3948(2) -0.0804(3) 0.0611(2) 0.0349(8) Uani d . 1
C C7 0.4892(2) -0.0577(3) 0.1204(2) 0.0307(8) Uani d . 1
C C8 0.4987(2) -0.0065(2) 0.2054(2) 0.0292(8) Uani d . 1
C C11A 0.5747(2) -0.0834(3) 0.0985(2) 0.0362(8) Uani d . 1
C C12A 0.6643(3) -0.0598(3) 0.1573(2) 0.0403(9) Uani d . 1
C C13A 0.6735(3) -0.0100(3) 0.2418(2) 0.0421(9) Uani d . 1
C C14A 0.5928(2) 0.0161(3) 0.2657(2) 0.0371(9) Uani d . 1
C C11 -0.0315(2) 0.1281(3) 0.1477(2) 0.0460(10) Uani d . 1
C C12 -0.0613(2) 0.0393(3) 0.1885(2) 0.0430(9) Uani d . 1
C C13 -0.0665(2) 0.0694(3) 0.2737(2) 0.0415(9) Uani d . 1
C C14 -0.0426(2) 0.1787(3) 0.2848(2) 0.0412(9) Uani d . 1
C C15 -0.0263(2) 0.2162(3) 0.2053(3) 0.0478(10) Uani d . 1
C C21 0.1570(2) 0.1480(2) 0.5034(2) 0.0276(7) Uani d . 1
C C22 0.2256(2) 0.2058(3) 0.5702(2) 0.0327(8) Uani d . 1
C C23 0.2028(2) 0.2488(3) 0.6449(2) 0.0359(8) Uani d . 1
C C24 0.1112(2) 0.2351(3) 0.6528(2) 0.0359(8) Uani d . 1
C C25 0.0422(2) 0.1784(3) 0.5873(2) 0.0384(9) Uani d . 1
C C26 0.0648(2) 0.1347(3) 0.5127(2) 0.0363(8) Uani d . 1
C C31 0.2103(2) -0.0496(2) 0.4429(2) 0.0276(7) Uani d . 1
C C32 0.2333(2) -0.1217(3) 0.3845(2) 0.0388(9) Uani d . 1
C C33 0.2494(3) -0.2259(3) 0.4093(2) 0.0428(9) Uani d . 1
C C34 0.2427(2) -0.2602(3) 0.4926(2) 0.0375(9) Uani d . 1
C C35 0.2215(2) -0.1900(3) 0.5520(2) 0.0384(9) Uani d . 1
C C36 0.2052(2) -0.0857(3) 0.5267(2) 0.0346(8) Uani d . 1
C C41 0.3034(2) 0.1433(2) 0.4134(2) 0.0270(7) Uani d . 1
C C42 0.3077(2) 0.2302(3) 0.3603(2) 0.0330(8) Uani d . 1
C C43 0.3962(2) 0.2780(3) 0.3678(2) 0.0406(9) Uani d . 1
C C44 0.4815(2) 0.2370(3) 0.4286(2) 0.0408(9) Uani d . 1
C C45 0.4781(2) 0.1507(3) 0.4819(2) 0.0384(9) Uani d . 1
C C46 0.3893(2) 0.1032(3) 0.4742(2) 0.0319(8) Uani d . 1
H H3 0.4195 0.0552 0.2835 0.039 Uiso calc R 1
H H5 0.2509 -0.0701 0.0407 0.041 Uiso calc R 1
H H6 0.3878 -0.1152 0.0044 0.042 Uiso calc R 1
H H11A 0.5692 -0.1176 0.0419 0.043 Uiso calc R 1
H H12A 0.7209 -0.0770 0.1415 0.048 Uiso calc R 1
H H13A 0.7366 0.0058 0.2827 0.051 Uiso calc R 1
H H14A 0.6002 0.0495 0.3231 0.045 Uiso calc R 1
H H11 -0.0175 0.1283 0.0910 0.055 Uiso calc R 1
H H12 -0.0751 -0.0287 0.1619 0.052 Uiso calc R 1
H H13 -0.0830 0.0257 0.3169 0.050 Uiso calc R 1
H H14 -0.0385 0.2192 0.3381 0.049 Uiso calc R 1
H H15 -0.0142 0.2869 0.1924 0.057 Uiso calc R 1
H H22 0.2888 0.2162 0.5650 0.039 Uiso calc R 1
H H23 0.2507 0.2876 0.6904 0.043 Uiso calc R 1
H H24 0.0958 0.2648 0.7035 0.043 Uiso calc R 1
H H25 -0.0210 0.1689 0.5927 0.046 Uiso calc R 1
H H26 0.0167 0.0955 0.4677 0.044 Uiso calc R 1
H H32 0.2379 -0.0989 0.3269 0.047 Uiso calc R 1
H H33 0.2653 -0.2741 0.3688 0.051 Uiso calc R 1
H H34 0.2527 -0.3323 0.5090 0.045 Uiso calc R 1
H H35 0.2180 -0.2131 0.6101 0.046 Uiso calc R 1
H H36 0.1902 -0.0377 0.5678 0.042 Uiso calc R 1
H H42 0.2493 0.2574 0.3182 0.040 Uiso calc R 1
H H43 0.3985 0.3382 0.3318 0.049 Uiso calc R 1
H H44 0.5425 0.2686 0.4335 0.049 Uiso calc R 1
H H45 0.5366 0.1235 0.5239 0.046 Uiso calc R 1
H H46 0.3872 0.0433 0.5106 0.038 Uiso calc R 1

loop_
_atom_site_aniso_label
_atom_site_aniso_U_11
_atom_site_aniso_U_22
_atom_site_aniso_U_33
_atom_site_aniso_U_12
_atom_site_aniso_U_13
_atom_site_aniso_U_23
Ni1 0.0241(3) 0.0308(3) 0.0317(2) 0.00182(19) 0.00784(18) -0.00069(19)
P1 0.0234(5) 0.0257(5) 0.0306(4) 0.0002(4) 0.0086(4) -0.0009(4)
C1 0.032(2) 0.0265(19) 0.0322(17) -0.0016(15) 0.0065(16) 0.0011(15)
C2 0.034(2) 0.0252(19) 0.0358(18) -0.0035(16) 0.0128(16) -0.0022(15)
C3 0.036(2) 0.0290(19) 0.0361(18) -0.0009(16) 0.0173(16) -0.0010(15)
C4 0.038(2) 0.0245(19) 0.0358(18) -0.0002(16) 0.0175(17) 0.0039(15)
C5 0.033(2) 0.032(2) 0.0362(18) -0.0044(16) 0.0108(16) -0.0012(15)
C6 0.046(2) 0.027(2) 0.0365(18) -0.0049(16) 0.0195(17) -0.0055(15)
C7 0.035(2) 0.0245(18) 0.0360(18) -0.0004(15) 0.0159(16) 0.0037(15)
C8 0.033(2) 0.0225(18) 0.0340(18) 0.0025(15) 0.0133(16) 0.0049(14)
C11A 0.037(2) 0.038(2) 0.0390(18) 0.0019(17) 0.0201(17) 0.0023(17)
C12A 0.040(2) 0.040(2) 0.047(2) 0.0039(17) 0.0234(19) 0.0039(17)
C13A 0.032(2) 0.050(2) 0.044(2) -0.0004(18) 0.0104(17) 0.0050(18)
C14A 0.037(2) 0.039(2) 0.0338(18) 0.0021(17) 0.0099(17) 0.0001(16)
C11 0.023(2) 0.077(3) 0.0326(19) 0.0067(19) 0.0015(16) 0.006(2)
C12 0.025(2) 0.052(3) 0.048(2) -0.0013(18) 0.0047(17) -0.010(2)
C13 0.0239(19) 0.053(3) 0.048(2) 0.0009(17) 0.0112(16) 0.0022(19)
C14 0.0228(19) 0.048(2) 0.049(2) 0.0098(17) 0.0070(16) -0.0032(19)
C15 0.037(2) 0.044(2) 0.057(2) 0.0111(19) 0.0085(19) 0.012(2)
C21 0.0261(18) 0.0245(18) 0.0317(17) 0.0017(14) 0.0084(14) -0.0014(14)
C22 0.0244(18) 0.035(2) 0.0370(18) 0.0006(15) 0.0072(15) -0.0007(16)
C23 0.037(2) 0.033(2) 0.0333(18) -0.0006(16) 0.0051(16) -0.0065(16)
C24 0.042(2) 0.034(2) 0.0343(18) 0.0070(17) 0.0156(17) -0.0035(16)
C25 0.034(2) 0.041(2) 0.042(2) -0.0020(17) 0.0154(17) -0.0062(17)
C26 0.033(2) 0.036(2) 0.0381(19) -0.0050(16) 0.0088(16) -0.0063(16)
C31 0.0206(17) 0.0260(18) 0.0346(17) 0.0001(14) 0.0065(14) -0.0025(15)
C32 0.049(2) 0.033(2) 0.0388(19) 0.0055(17) 0.0202(17) 0.0009(16)
C33 0.057(2) 0.032(2) 0.045(2) 0.0059(18) 0.0220(19) -0.0022(17)
C34 0.035(2) 0.027(2) 0.047(2) -0.0010(16) 0.0076(17) 0.0030(17)
C35 0.044(2) 0.036(2) 0.0373(19) -0.0028(17) 0.0148(17) 0.0013(17)
C36 0.037(2) 0.034(2) 0.0335(18) 0.0012(16) 0.0124(15) -0.0006(16)
C41 0.0235(18) 0.0245(18) 0.0334(17) 0.0002(14) 0.0095(15) -0.0055(15)
C42 0.029(2) 0.0294(19) 0.0387(19) 0.0000(15) 0.0083(15) -0.0019(16)
C43 0.040(2) 0.031(2) 0.055(2) -0.0044(17) 0.0203(19) 0.0004(17)
C44 0.028(2) 0.036(2) 0.060(2) -0.0044(17) 0.0171(18) -0.0079(19)
C45 0.026(2) 0.036(2) 0.050(2) 0.0030(16) 0.0084(16) -0.0024(18)
C46 0.0298(19) 0.0293(19) 0.0360(17) 0.0000(16) 0.0093(15) 0.0015(15)

loop_
_atom_type_symbol
_atom_type_description
_atom_type_scat_dispersion_real
_atom_type_scat_dispersion_imag
_atom_type_scat_source
C C 0.0033 0.0016 'International Tables Vol C Tables 4.2.6.8 and 6.1.1.4'
H H 0.0000 0.0000 'International Tables Vol C Tables 4.2.6.8 and 6.1.1.4'
P P 0.1023 0.0942 'International Tables Vol C Tables 4.2.6.8 and 6.1.1.4'
Ni Ni 0.3393 1.1124 'International Tables Vol C Tables 4.2.6.8 and 6.1.1.4'

loop_
_geom_angle_atom_site_label_1
_geom_angle_atom_site_label_2
_geom_angle_atom_site_label_3
_geom_angle
_geom_angle_publ_flag
C1 Ni1 C11 96.95(14) ?
C1 Ni1 C14 159.31(14) ?
C11 Ni1 C14 65.39(14) ?
C1 Ni1 C13 144.11(14) ?
C11 Ni1 C13 65.26(14) ?
C14 Ni1 C13 39.69(13) ?
C1 Ni1 C15 120.81(14) ?
C11 Ni1 C15 39.21(14) ?
C14 Ni1 C15 38.54(13) ?
C13 Ni1 C15 65.41(14) ?
C1 Ni1 C12 108.92(14) ?
C11 Ni1 C12 39.42(14) ?
C14 Ni1 C12 64.91(14) ?
C13 Ni1 C12 37.78(13) ?
C15 Ni1 C12 65.28(15) ?
C11 Ni1 P1 171.96(12) ?
C14 Ni1 P1 107.64(10) ?
C13 Ni1 P1 112.38(10) ?
C15 Ni1 P1 132.79(11) ?
C12 Ni1 P1 142.77(11) ?
C41 P1 C21 102.95(14) ?
C41 P1 C31 104.70(14) ?
C21 P1 C31 102.64(14) ?
Ni1 P1 C21 118.63(10) yes
Ni1 P1 C31 111.85(10) yes
Ni1 P1 C41 114.48(10) yes
P1 Ni1 C1 89.04(9) yes
Ni1 C1 C2 176.8(3) yes
C1 C2 C4 173.0(3) yes
C4 C3 C8 121.7(3) ?
C3 C4 C5 118.3(3) ?
C3 C4 C2 120.2(3) ?
C5 C4 C2 121.5(3) ?
C6 C5 C4 120.6(3) ?
C5 C6 C7 122.0(3) ?
C6 C7 C11A 122.7(3) ?
C6 C7 C8 118.4(3) ?
C11A C7 C8 118.9(3) ?
C14A C8 C3 122.0(3) ?
C14A C8 C7 119.0(3) ?
C3 C8 C7 119.0(3) ?
C12A C11A C7 120.9(3) ?
C11A C12A C13A 120.2(3) ?
C14A C13A C12A 120.8(3) ?
C13A C14A C8 120.2(3) ?
C15 C11 C12 108.8(3) ?
C15 C11 Ni1 72.80(19) ?
C12 C11 Ni1 72.86(19) ?
C13 C12 C11 107.8(3) ?
C13 C12 Ni1 70.64(19) ?
C11 C12 Ni1 67.72(19) ?
C12 C13 C14 107.4(3) ?
C12 C13 Ni1 71.6(2) ?
C14 C13 Ni1 68.47(19) ?
C15 C14 C13 109.3(3) ?
C15 C14 Ni1 72.8(2) ?
C13 C14 Ni1 71.84(19) ?
C14 C15 C11 106.3(3) ?
C14 C15 Ni1 68.71(19) ?
C11 C15 Ni1 67.98(19) ?
C22 C21 C26 118.3(3) ?
C22 C21 P1 122.3(2) ?
C26 C21 P1 119.5(2) ?
C21 C22 C23 120.7(3) ?
C24 C23 C22 120.2(3) ?
C25 C24 C23 119.9(3) ?
C24 C25 C26 120.1(3) ?
C21 C26 C25 120.8(3) ?
C36 C31 C32 117.8(3) ?
C36 C31 P1 122.6(2) ?
C32 C31 P1 119.6(2) ?
C33 C32 C31 120.9(3) ?
C34 C33 C32 120.2(3) ?
C35 C34 C33 119.9(3) ?
C34 C35 C36 119.6(3) ?
C35 C36 C31 121.6(3) ?
C42 C41 C46 119.3(3) ?
C42 C41 P1 119.1(2) ?
C46 C41 P1 121.6(2) ?
C41 C42 C43 120.9(3) ?
C42 C43 C44 119.3(3) ?
C45 C44 C43 120.4(3) ?
C44 C45 C46 120.1(3) ?
C45 C46 C41 120.1(3) ?
C4 C3 H3 119.1 ?
C8 C3 H3 119.1 ?
C6 C5 H5 119.7 ?
C4 C5 H5 119.7 ?
C5 C6 H6 119.0 ?
C7 C6 H6 119.0 ?
C12A C11A H11A 119.6 ?
C7 C11A H11A 119.6 ?
C11A C12A H12A 119.9 ?
C13A C12A H12A 119.9 ?
C14A C13A H13A 119.6 ?
C12A C13A H13A 119.6 ?
C13A C14A H14A 119.9 ?
C8 C14A H14A 119.9 ?
C15 C11 H11 125.6 ?
C12 C11 H11 125.6 ?
Ni1 C11 H11 120.5 ?
C13 C12 H12 126.1 ?
C11 C12 H12 126.1 ?
Ni1 C12 H12 127.1 ?
C12 C13 H13 126.3 ?
C14 C13 H13 126.3 ?
Ni1 C13 H13 125.2 ?
C15 C14 H14 125.3 ?
C13 C14 H14 125.3 ?
Ni1 C14 H14 121.7 ?
C14 C15 H15 126.9 ?
C11 C15 H15 126.9 ?
Ni1 C15 H15 127.9 ?

loop_
_geom_bond_atom_site_label_1
_geom_bond_atom_site_label_2
_geom_bond_distance
Ni1 P1 2.1484(9)
Ni1 C1 1.843(4)
Ni1 C11 2.073(3)
Ni1 C12 2.141(3)
Ni1 C13 2.129(3)
Ni1 C14 2.084(3)
Ni1 C15 2.136(3)
P1 C21 1.835(3)
P1 C31 1.841(3)
P1 C41 1.828(3)
C1 C2 1.211(4)
C2 C4 1.433(5)
C3 C4 1.384(4)
C3 C8 1.414(4)
C4 C5 1.431(4)
C5 C6 1.359(4)
C6 C7 1.408(4)
C7 C11A 1.416(4)
C7 C8 1.422(4)
C8 C14A 1.410(4)
C11A C12A 1.355(4)
C12A C13A 1.406(5)
C13A C14A 1.369(5)
C11 C15 1.414(5)
C11 C12 1.422(5)
C12 C13 1.382(5)
C13 C14 1.431(5)
C14 C15 1.393(5)
C21 C22 1.387(4)
C21 C26 1.393(4)
C22 C23 1.397(4)
C23 C24 1.378(4)
C24 C25 1.373(4)
C25 C26 1.397(5)
C31 C36 1.385(4)
C31 C32 1.392(4)
C32 C33 1.379(5)
C33 C34 1.378(5)
C34 C35 1.376(5)
C35 C36 1.383(5)
C41 C42 1.386(4)
C41 C46 1.391(4)
C42 C43 1.388(4)
C43 C44 1.389(5)
C44 C45 1.378(5)
C45 C46 1.390(4)
C3 H3 0.9500
C5 H5 0.9500
C6 H6 0.9500
C11A H11A 0.9500
C12A H12A 0.9500
C13A H13A 0.9500
C14A H14A 0.9500
C11 H11 0.9500
C12 H12 0.9500
C13 H13 0.9500
C14 H14 0.9500
C15 H15 0.9500
C22 H22 0.9500
C23 H23 0.9500
C24 H24 0.9500
C25 H25 0.9500
C26 H26 0.9500
C32 H32 0.9500
C33 H33 0.9500
C34 H34 0.9500
C35 H35 0.9500
C36 H36 0.9500
C42 H42 0.9500
C43 H43 0.9500
C44 H44 0.9500
C45 H45 0.9500
C46 H46 0.9500

loop_
_geom_hbond_atom_site_label_D
_geom_hbond_atom_site_label_H
_geom_hbond_atom_site_label_A
_geom_hbond_site_symmetry_A
_geom_hbond_distance_DH
_geom_hbond_distance_HA
_geom_hbond_distance_DA
_geom_hbond_angle_DHA
_geom_hbond_publ_flag
C3 H3 Cg1 . 0.95 2.84 3.760(4) 164 yes
C6 H6 Cg2 2_545 0.95 2.74 3.549(4) 144 yes
C25 H25 Cg3 3_556 0.95 2.83 3.722(3) 157 yes
C23 H23 Cg4 4_666 0.95 3.04 3.797(4) 138 yes

loop_
_geom_torsion_atom_site_label_1
_geom_torsion_atom_site_label_2
_geom_torsion_atom_site_label_3
_geom_torsion_atom_site_label_4
_geom_torsion
C1 Ni1 P1 C41 44.41(15)
C14 Ni1 P1 C41 -123.13(16)
C13 Ni1 P1 C41 -165.20(15)
C15 Ni1 P1 C41 -88.62(18)
C12 Ni1 P1 C41 165.3(2)
C1 Ni1 P1 C21 166.35(16)
C14 Ni1 P1 C21 -1.19(17)
C13 Ni1 P1 C21 -43.26(17)
C15 Ni1 P1 C21 33.32(19)
C12 Ni1 P1 C21 -72.7(2)
C1 Ni1 P1 C31 -74.47(15)
C14 Ni1 P1 C31 117.99(15)
C13 Ni1 P1 C31 75.91(16)
C15 Ni1 P1 C31 152.49(18)
C12 Ni1 P1 C31 46.5(2)
C8 C3 C4 C5 0.2(5)
C8 C3 C4 C2 -179.5(3)
C3 C4 C5 C6 -0.2(5)
C2 C4 C5 C6 179.5(3)
C4 C5 C6 C7 -0.2(5)
C5 C6 C7 C11A -179.1(3)
C5 C6 C7 C8 0.7(5)
C4 C3 C8 C14A 179.9(3)
C4 C3 C8 C7 0.3(5)
C6 C7 C8 C14A 179.7(3)
C11A C7 C8 C14A -0.6(5)
C6 C7 C8 C3 -0.7(5)
C11A C7 C8 C3 179.0(3)
C6 C7 C11A C12A 179.7(3)
C8 C7 C11A C12A 0.0(5)
C7 C11A C12A C13A 0.5(5)
C11A C12A C13A C14A -0.4(5)
C12A C13A C14A C8 -0.2(5)
C3 C8 C14A C13A -178.9(3)
C7 C8 C14A C13A 0.7(5)
C1 Ni1 C11 C15 -131.8(2)
C14 Ni1 C11 C15 36.9(2)
C13 Ni1 C11 C15 80.8(2)
C12 Ni1 C11 C15 116.7(3)
C1 Ni1 C11 C12 111.5(2)
C14 Ni1 C11 C12 -79.8(2)
C13 Ni1 C11 C12 -35.9(2)
C15 Ni1 C11 C12 -116.7(3)
C15 C11 C12 C13 -4.9(4)
Ni1 C11 C12 C13 59.5(2)
C15 C11 C12 Ni1 -64.4(2)
C1 Ni1 C12 C13 162.9(2)
C11 Ni1 C12 C13 -119.6(3)
C14 Ni1 C12 C13 -38.5(2)
C15 Ni1 C12 C13 -81.1(2)
P1 Ni1 C12 C13 47.9(3)
C1 Ni1 C12 C11 -77.5(2)
C14 Ni1 C12 C11 81.1(2)
C13 Ni1 C12 C11 119.6(3)
C15 Ni1 C12 C11 38.4(2)
P1 Ni1 C12 C11 167.50(18)
C11 C12 C13 C14 1.7(4)
Ni1 C12 C13 C14 59.3(2)
C11 C12 C13 Ni1 -57.7(2)
C1 Ni1 C13 C12 -28.4(4)
C11 Ni1 C13 C12 37.4(2)
C14 Ni1 C13 C12 118.1(3)
C15 Ni1 C13 C12 80.8(2)
P1 Ni1 C13 C12 -150.9(2)
C1 Ni1 C13 C14 -146.5(2)
C11 Ni1 C13 C14 -80.6(2)
C15 Ni1 C13 C14 -37.3(2)
C12 Ni1 C13 C14 -118.1(3)
P1 Ni1 C13 C14 91.0(2)
C12 C13 C14 C15 2.2(4)
Ni1 C13 C14 C15 63.5(2)
C12 C13 C14 Ni1 -61.3(2)
C1 Ni1 C14 C15 -4.2(5)
C11 Ni1 C14 C15 -37.5(2)
C13 Ni1 C14 C15 -117.8(3)
C12 Ni1 C14 C15 -81.2(2)
P1 Ni1 C14 C15 138.1(2)
C1 Ni1 C14 C13 113.6(4)
C11 Ni1 C14 C13 80.3(2)
C15 Ni1 C14 C13 117.8(3)
C12 Ni1 C14 C13 36.6(2)
P1 Ni1 C14 C13 -104.03(19)
C13 C14 C15 C11 -5.1(4)
Ni1 C14 C15 C11 57.8(2)
C13 C14 C15 Ni1 -62.9(2)
C12 C11 C15 C14 6.2(4)
Ni1 C11 C15 C14 -58.3(2)
C12 C11 C15 Ni1 64.4(2)
C1 Ni1 C15 C14 178.3(2)
C11 Ni1 C15 C14 118.8(3)
C13 Ni1 C15 C14 38.4(2)
C12 Ni1 C15 C14 80.1(2)
P1 Ni1 C15 C14 -60.0(3)
C1 Ni1 C15 C11 59.5(3)
C14 Ni1 C15 C11 -118.8(3)
C13 Ni1 C15 C11 -80.4(2)
C12 Ni1 C15 C11 -38.6(2)
P1 Ni1 C15 C11 -178.84(18)
C41 P1 C21 C22 -9.5(3)
C31 P1 C21 C22 99.1(3)
Ni1 P1 C21 C22 -137.0(2)
C41 P1 C21 C26 171.5(3)
C31 P1 C21 C26 -80.0(3)
Ni1 P1 C21 C26 43.9(3)
C26 C21 C22 C23 0.4(5)
P1 C21 C22 C23 -178.7(2)
C21 C22 C23 C24 -0.6(5)
C22 C23 C24 C25 0.4(5)
C23 C24 C25 C26 0.0(5)
C22 C21 C26 C25 -0.1(5)
P1 C21 C26 C25 179.0(3)
C24 C25 C26 C21 -0.1(5)
C41 P1 C31 C36 108.2(3)
C21 P1 C31 C36 0.9(3)
Ni1 P1 C31 C36 -127.3(2)
C41 P1 C31 C32 -73.7(3)
C21 P1 C31 C32 179.1(3)
Ni1 P1 C31 C32 50.8(3)
C36 C31 C32 C33 0.7(5)
P1 C31 C32 C33 -177.6(3)
C31 C32 C33 C34 0.2(5)
C32 C33 C34 C35 -1.2(5)
C33 C34 C35 C36 1.3(5)
C34 C35 C36 C31 -0.4(5)
C32 C31 C36 C35 -0.6(5)
P1 C31 C36 C35 177.6(2)
C21 P1 C41 C42 -96.4(3)
C31 P1 C41 C42 156.6(2)
Ni1 P1 C41 C42 33.7(3)
C21 P1 C41 C46 80.9(3)
C31 P1 C41 C46 -26.1(3)
Ni1 P1 C41 C46 -149.0(2)
C46 C41 C42 C43 -0.7(5)
P1 C41 C42 C43 176.7(3)
C41 C42 C43 C44 0.9(5)
C42 C43 C44 C45 -1.0(5)
C43 C44 C45 C46 0.8(5)
C44 C45 C46 C41 -0.6(5)
C42 C41 C46 C45 0.5(5)
P1 C41 C46 C45 -176.8(2)
